data_4101151
loop_
_publ_author_name
'Reetz, Manfred T.'
'Niemeyer, Christof M.'
'Hermes, Marcus'
'Goddard, Richard'

_publ_section_title
;
 Molecular Recognition of Primary Amines by Three-Point Binding with
 Boron-Containing Host Molecules
;
_journal_coden_ASTM ACIEAY
_journal_issue 8
_journal_name_full
;
 Angewandte Chemie, International Edition in English
;
_journal_page_first 1017
_journal_page_last 1019
_journal_paper_doi 10.1002/anie.199210171
_journal_volume 31
_journal_year 1992
_chemical_formula_moiety 'C29 H36 B1 N1 O7,0.5(C7 H8)'
_chemical_formula_sum 'C32.5 H40 B N O7'
_space_group_IT_number 2
_symmetry_cell_setting triclinic
_symmetry_Int_Tables_number 2
_symmetry_space_group_name_Hall '-P 1'
_symmetry_space_group_name_H-M 'P -1'
_cell_angle_alpha 67.66(1)
_cell_angle_beta 73.60(1)
_cell_angle_gamma 87.29(1)
_cell_formula_units_Z 2
_cell_length_a 10.648(1)
_cell_length_b 11.760(1)
_cell_length_c 13.755(2)
_cell_volume 1524.811
_diffrn_ambient_temperature ?
_exptl_crystal_density_diffrn 1.24
_cod_original_formula_sum 'C32.5 H40 B1 N1 O7'
_cod_database_code 4101151

loop_
_symmetry_equiv_pos_site_id
_symmetry_equiv_pos_as_xyz
1 x,y,z
2 -x,-y,-z

loop_
_atom_site_label
_atom_site_type_symbol
_atom_site_fract_x
_atom_site_fract_y
_atom_site_fract_z
O1 O 0.2270(2) 0.2165(1) 0.4882(1)
O2 O 0.4670(2) 0.3573(2) 0.4172(2)
O3 O 0.6177(2) 0.1590(2) 0.5144(2)
O4 O 0.5018(2) -0.0457(2) 0.7128(1)
O5 O 0.2855(2) -0.0282(1) 0.8836(1)
O6 O 0.1585(2) 0.3345(1) 0.6393(1)
O7 O 0.1596(2) 0.2380(2) 0.8229(1)
N1 N 0.3465(2) 0.2094(2) 0.6782(2)
C1 C 0.0889(2) 0.1931(2) 0.5373(2)
C2 C 0.2580(3) 0.3313(3) 0.3971(2)
C3 C 0.4015(3) 0.3467(3) 0.3456(2)
C4 C 0.6054(3) 0.3535(3) 0.3789(3)
C5 C 0.6492(3) 0.2250(3) 0.4002(2)
C6 C 0.6638(3) 0.0403(3) 0.5410(2)
C7 C 0.6384(3) -0.0204(3) 0.6617(2)
C8 C 0.4717(3) -0.1280(3) 0.8242(2)
C9 C 0.3268(3) -0.1399(2) 0.8725(2)
C10 C 0.1454(2) -0.0262(2) 0.9192(2)
C11 C 0.0846(2) -0.0112(2) 0.8291(2)
C12 C 0.0015(3) -0.1084(2) 0.8450(2)
C13 C -0.0527(3) -0.1065(3) 0.7651(3)
C14 C -0.0199(3) -0.0092(3) 0.6665(2)
C15 C 0.0614(2) 0.0906(2) 0.6480(2)
C16 C 0.1127(2) 0.0943(2) 0.7310(2)
C17 C 0.1167(2) 0.4098(2) 0.6939(2)
C18 C 0.0775(2) 0.5277(2) 0.6528(2)
C19 C 0.0419(3) 0.5891(3) 0.7231(3)
C20 C 0.0460(3) 0.5354(3) 0.8293(3)
C21 C 0.0834(3) 0.4159(3) 0.8717(2)
C22 C 0.1182(3) 0.3545(2) 0.8012(2)
C23 C 0.4278(3) 0.3113(2) 0.6776(3)
C24 C 0.5440(2) 0.2708(2) 0.7201(2)
C25 C 0.6657(3) 0.3316(3) 0.6608(2)
C26 C 0.7720(3) 0.2985(4) 0.7017(3)
C27 C 0.7598(4) 0.2048(4) 0.8007(3)
C28 C 0.6399(4) 0.1440(3) 0.8607(3)
C29 C 0.5318(3) 0.1779(3) 0.8210(2)
B1 B 0.1899(3) 0.2172(2) 0.7182(2)
C30? C 0.614(1) 0.5997(9) 0.0167(8)
C31? C 0.4659(8) 0.5799(7) 0.0582(6)
C32? C 0.3830(9) 0.5223(8) 0.0535(7)
C33? C 0.298(1) 0.460(1) 0.0502(9)
C34? C 0.516(1) 0.547(1) 0.024(1)
H1 H 0.357(3) 0.135(3) 0.723(2)
H2 H 0.364(3) 0.211(2) 0.602(2)
H3 H 0.05100 0.17070 0.49190
H4 H 0.05240 0.26580 0.54480
H5 H 0.23020 0.39650 0.42100
H6 H 0.21430 0.33220 0.34510
H7 H 0.42990 0.27680 0.32820
H8 H 0.42240 0.41870 0.28020
H9 H 0.64520 0.39040 0.41400
H10 H 0.63200 0.39990 0.30180
H11 H 0.60680 0.18520 0.36860
H12 H 0.75530 0.04620 0.50650
H13 H 0.61940 -0.00680 0.51650
H14 H 0.68120 -0.09560 0.67880
H15 H 0.67200 0.02210 0.68800
H16 H 0.51190 -0.09650 0.86330
H17 H 0.50310 -0.20640 0.82880
H18 H 0.28580 -0.15640 0.82560
H19 H 0.30330 -0.20580 0.94250
H20 H 0.12440 0.04090 0.94220
H21 H 0.11100 -0.10110 0.97920
H22 H -0.01800 -0.17770 0.91240
H23 H -0.11240 -0.17170 0.77800
H24 H -0.05270 -0.00950 0.60940
H25 H 0.07480 0.56500 0.57910
H26 H 0.01360 0.67030 0.69730
H27 H 0.02330 0.58090 0.87540
H28 H 0.08460 0.37790 0.94560
H29 H 0.37310 0.35130 0.72040
H30 H 0.45910 0.36940 0.60320
H31 H 0.67630 0.39690 0.59140
H32 H 0.85500 0.34070 0.66040
H33 H 0.83370 0.18220 0.82770
H34 H 0.63080 0.07820 0.92960
H35 H 0.44780 0.13680 0.86430
